data_4314308
loop_
_publ_author_name
'Richard D. Adams'
'O-Sung Kwon'

_publ_section_title
;
 Syntheses and Reactivity of the Diselenido Molybdenum-Manganese Complex
 CpMoMn(CO)5(\m-Se2)
;
_journal_name_full 'Inorganic Chemistry'
_journal_page_first 6175
_journal_page_last 6182
_journal_paper_doi 10.1021/ic030077z
_journal_volume 42
_journal_year 2003
_chemical_formula_sum 'C46.25 H35 Cl0.5 Mn Mo O5 P2 Pt Se2'
_chemical_formula_weight 1254.30
_chemical_name_systematic
;
  ?
;
_space_group_IT_number 2
_symmetry_cell_setting triclinic
_symmetry_space_group_name_Hall '-P 1'
_symmetry_space_group_name_H-M 'P -1'
_atom_sites_solution_hydrogens geom
_atom_sites_solution_primary direct
_atom_sites_solution_secondary difmap
_audit_creation_method SHELXL-97
_cell_angle_alpha 104.0470(10)
_cell_angle_beta 96.285(2)
_cell_angle_gamma 97.390(2)
_cell_formula_units_Z 2
_cell_length_a 10.2811(7)
_cell_length_b 11.4291(8)
_cell_length_c 19.7990(14)
_cell_measurement_reflns_used 4395
_cell_measurement_temperature 296(2)
_cell_measurement_theta_max 24.77
_cell_measurement_theta_min 2.38
_cell_volume 2214.1(3)
_computing_cell_refinement 'SAINT+ NT V6.02a (Bruker, 1998)'
_computing_data_collection 'SMART NT V5.619 (Bruker, 2000)'
_computing_data_reduction 'SAINT+ NT V6.02a'
_computing_molecular_graphics 'SHELXTL V5.1 (Sheldrick, 1997)'
_computing_publication_material 'SHELXTL V5.1'
_computing_structure_refinement 'SHELXL-97 (Sheldrick, 1997)'
_computing_structure_solution 'SHELXS-97 (Sheldrick, 1990)'
_diffrn_ambient_temperature 296(2)
_diffrn_measured_fraction_theta_full 0.990
_diffrn_measured_fraction_theta_max 0.990
_diffrn_measurement_device_type 'Bruker SMART APEX CCD diffractometer'
_diffrn_measurement_method 'omega scans'
_diffrn_radiation_monochromator graphite
_diffrn_radiation_source 'fine-focus sealed tube'
_diffrn_radiation_type MoK\a
_diffrn_radiation_wavelength 0.71073
_diffrn_reflns_av_R_equivalents 0.0474
_diffrn_reflns_av_sigmaI/netI 0.0737
_diffrn_reflns_limit_h_max 13
_diffrn_reflns_limit_h_min -13
_diffrn_reflns_limit_k_max 15
_diffrn_reflns_limit_k_min -15
_diffrn_reflns_limit_l_max 26
_diffrn_reflns_limit_l_min -26
_diffrn_reflns_number 23527
_diffrn_reflns_theta_full 28.35
_diffrn_reflns_theta_max 28.35
_diffrn_reflns_theta_min 1.07
_diffrn_standards_decay_% <1
_exptl_absorpt_coefficient_mu 5.503
_exptl_absorpt_correction_T_max 1
_exptl_absorpt_correction_T_min 0.830390
_exptl_absorpt_correction_type SADABS
_exptl_absorpt_process_details '(SADABS, Bruker, 1997)'
_exptl_crystal_colour red
_exptl_crystal_density_diffrn 1.881
_exptl_crystal_density_method 'not measured'
_exptl_crystal_description Plate
_exptl_crystal_F_000 1208
_exptl_crystal_size_max 0.20
_exptl_crystal_size_mid 0.09
_exptl_crystal_size_min 0.01
_refine_diff_density_max 1.624
_refine_diff_density_min -0.733
_refine_diff_density_rms 0.156
_refine_ls_extinction_method none
_refine_ls_goodness_of_fit_ref 1.018
_refine_ls_hydrogen_treatment mixed
_refine_ls_matrix_type full
_refine_ls_number_parameters 541
_refine_ls_number_reflns 10947
_refine_ls_number_restraints 0
_refine_ls_restrained_S_all 1.018
_refine_ls_R_factor_all 0.0650
_refine_ls_R_factor_gt 0.0418
_refine_ls_shift/su_max 0.002
_refine_ls_shift/su_mean 0.000
_refine_ls_structure_factor_coef Fsqd
_refine_ls_weighting_details 'calc w=1/[\s^2^(Fo^2^)+(0.0383P)^2^+0.0000P] where P=(Fo^2^+2Fc^2^)/3'
_refine_ls_weighting_scheme calc
_refine_ls_wR_factor_gt 0.0838
_refine_ls_wR_factor_ref 0.1002
_reflns_number_gt 8340
_reflns_number_total 10947
_reflns_threshold_expression >2sigma(I)
_cod_data_source_file ic030077z_5.cif
_cod_data_source_block p-1
_cod_depositor_comments
;
The following automatic conversions were performed:

'_symmetry_cell_setting' value 'Triclinic' changed to 'triclinic'
according to the built-in table from CIF Core dictionary named
'cif_core.dic' version 2.4.1 from 2010-06-29.

Automatic conversion script
Id: cif_fix_values 1646 2011-03-28 12:23:43Z adriana 
;
_cod_original_formula_sum 'C46.25 H35 Cl0.50 Mn Mo O5 P2 Pt Se2'
_cod_database_code 4314308

loop_
_symmetry_equiv_pos_as_xyz
'x, y, z'
'-x, -y, -z'

loop_
_atom_site_label
_atom_site_type_symbol
_atom_site_fract_x
_atom_site_fract_y
_atom_site_fract_z
_atom_site_U_iso_or_equiv
_atom_site_adp_type
_atom_site_occupancy
_atom_site_symmetry_multiplicity
_atom_site_calc_flag
_atom_site_refinement_flags
_atom_site_disorder_assembly
_atom_site_disorder_group
Pt Pt 0.24816(2) 0.747111(19) 0.240050(11) 0.02857(7) Uani 1 1 d . . .
Mo Mo 0.29782(5) 0.94860(5) 0.12304(3) 0.03695(13) Uani 1 1 d . . .
Se1 Se 0.33153(6) 0.96617(5) 0.25872(3) 0.03355(13) Uani 1 1 d . . .
Se2 Se 0.37535(7) 0.74806(5) 0.14261(3) 0.04313(16) Uani 1 1 d . . .
Mn Mn 0.53274(9) 0.93447(9) 0.20486(5) 0.0414(2) Uani 1 1 d . . .
P1 P 0.17844(15) 0.54059(13) 0.20085(8) 0.0342(3) Uani 1 1 d . . .
P2 P 0.17233(15) 0.78861(14) 0.34714(8) 0.0334(3) Uani 1 1 d . . .
O21 O 0.6745(5) 1.1765(5) 0.2852(3) 0.0675(14) Uani 1 1 d . . .
O11 O 0.4784(5) 1.1998(4) 0.1556(3) 0.0675(15) Uani 1 1 d . . .
C53 C 0.2579(6) 0.4558(5) 0.2553(3) 0.0418(14) Uani 1 1 d . . .
C65 C 0.3094(6) 0.8141(5) 0.4188(3) 0.0398(14) Uani 1 1 d . . .
C52 C -0.0832(6) 0.5732(6) 0.2040(3) 0.0490(16) Uani 1 1 d . . .
H52 H -0.0482 0.6554 0.2227 0.059 Uiso 1 1 calc R . .
C71 C 0.0959(5) 0.9264(5) 0.3616(3) 0.0356(13) Uani 1 1 d . . .
C47 C 0.0006(6) 0.4896(6) 0.1874(3) 0.0407(14) Uani 1 1 d . . .
C41 C 0.2207(6) 0.4732(5) 0.1139(3) 0.0424(14) Uani 1 1 d . . .
C59 C 0.0516(6) 0.6805(5) 0.3716(3) 0.0401(14) Uani 1 1 d . . .
C60 C 0.0919(7) 0.5774(6) 0.3872(3) 0.0531(17) Uani 1 1 d . . .
H60 H 0.1799 0.5663 0.3869 0.064 Uiso 1 1 calc R . .
C21 C 0.6177(6) 1.0817(6) 0.2535(4) 0.0470(16) Uani 1 1 d . . .
C11 C 0.4209(6) 1.1032(6) 0.1487(3) 0.0460(15) Uani 1 1 d . . .
C66 C 0.4378(6) 0.8214(6) 0.4053(3) 0.0472(16) Uani 1 1 d . . .
H66 H 0.4546 0.8136 0.3594 0.057 Uiso 1 1 calc R . .
C48 C -0.0544(7) 0.3668(6) 0.1580(4) 0.0575(18) Uani 1 1 d . . .
H48 H 0.0004 0.3094 0.1440 0.069 Uiso 1 1 calc R . .
C54 C 0.1971(8) 0.3531(6) 0.2731(4) 0.0531(17) Uani 1 1 d . . .
H54 H 0.1065 0.3274 0.2593 0.064 Uiso 1 1 calc R . .
O22 O 0.6696(6) 0.8107(6) 0.2972(4) 0.095(2) Uani 1 1 d . . .
C75 C -0.0542(7) 1.0413(6) 0.3138(4) 0.0555(18) Uani 1 1 d . . .
H75 H -0.1130 1.0482 0.2763 0.067 Uiso 1 1 calc R . .
C76 C 0.0111(6) 0.9411(6) 0.3069(3) 0.0470(16) Uani 1 1 d . . .
H76 H -0.0029 0.8823 0.2640 0.056 Uiso 1 1 calc R . .
O20 O 0.7419(6) 0.9156(7) 0.1150(4) 0.104(2) Uani 1 1 d . . .
C64 C -0.0805(6) 0.6958(7) 0.3727(4) 0.0547(18) Uani 1 1 d . . .
H64 H -0.1085 0.7648 0.3627 0.066 Uiso 1 1 calc R . .
C72 C 0.1168(7) 1.0176(6) 0.4242(4) 0.0558(18) Uani 1 1 d . . .
H72 H 0.1755 1.0112 0.4619 0.067 Uiso 1 1 calc R . .
C20 C 0.6565(7) 0.9198(7) 0.1490(4) 0.064(2) Uani 1 1 d . . .
C70 C 0.2858(7) 0.8257(7) 0.4876(4) 0.0601(19) Uani 1 1 d . . .
H70 H 0.1992 0.8184 0.4974 0.072 Uiso 1 1 calc R . .
C22 C 0.6162(7) 0.8600(7) 0.2618(4) 0.061(2) Uani 1 1 d . . .
C42 C 0.1593(7) 0.5054(7) 0.0566(4) 0.0590(19) Uani 1 1 d . . .
H42 H 0.0947 0.5554 0.0626 0.071 Uiso 1 1 calc R . .
C10 C 0.4101(8) 0.9011(7) 0.0477(4) 0.0561(18) Uani 1 1 d . . .
C68 C 0.5180(8) 0.8533(7) 0.5274(4) 0.069(2) Uani 1 1 d . . .
H68 H 0.5876 0.8656 0.5639 0.083 Uiso 1 1 calc R . .
C69 C 0.3901(9) 0.8482(8) 0.5415(4) 0.073(2) Uani 1 1 d . . .
H69 H 0.3736 0.8599 0.5878 0.087 Uiso 1 1 calc R . .
C51 C -0.2204(7) 0.5364(8) 0.1932(4) 0.068(2) Uani 1 1 d . . .
H51 H -0.2762 0.5942 0.2037 0.082 Uiso 1 1 calc R . .
C67 C 0.5436(7) 0.8404(7) 0.4592(4) 0.065(2) Uani 1 1 d . . .
H67 H 0.6303 0.8442 0.4493 0.078 Uiso 1 1 calc R . .
O10 O 0.4662(7) 0.8713(6) 0.0031(3) 0.091(2) Uani 1 1 d . . .
C74 C -0.0319(8) 1.1291(7) 0.3757(5) 0.066(2) Uani 1 1 d . . .
H74 H -0.0738 1.1975 0.3803 0.079 Uiso 1 1 calc R . .
C58 C 0.3916(7) 0.4920(7) 0.2771(4) 0.063(2) Uani 1 1 d . . .
H58 H 0.4345 0.5617 0.2676 0.076 Uiso 1 1 calc R . .
C43 C 0.1942(8) 0.4630(9) -0.0092(4) 0.080(3) Uani 1 1 d . . .
H43 H 0.1508 0.4830 -0.0476 0.096 Uiso 1 1 calc R . .
C55 C 0.2673(9) 0.2895(7) 0.3102(4) 0.069(2) Uani 1 1 d . . .
H55 H 0.2242 0.2228 0.3225 0.083 Uiso 1 1 calc R . .
C46 C 0.3162(9) 0.4025(8) 0.1037(4) 0.075(3) Uani 1 1 d . . .
H46 H 0.3587 0.3810 0.1417 0.090 Uiso 1 1 calc R . .
C73 C 0.0528(8) 1.1171(7) 0.4317(4) 0.070(2) Uani 1 1 d . . .
H73 H 0.0666 1.1764 0.4744 0.084 Uiso 1 1 calc R . .
C63 C -0.1706(8) 0.6085(9) 0.3884(5) 0.079(3) Uani 1 1 d . . .
H63 H -0.2590 0.6186 0.3886 0.094 Uiso 1 1 calc R . .
C3 C 0.1389(8) 1.0660(9) 0.1008(6) 0.080(3) Uani 1 1 d . . .
H3 H 0.1581 1.1508 0.1163 0.096 Uiso 1 1 calc R . .
C4 C 0.0817(7) 0.9889(10) 0.1359(5) 0.076(3) Uani 1 1 d . . .
H4 H 0.0542 1.0136 0.1797 0.091 Uiso 1 1 calc R . .
C50 C -0.2725(8) 0.4162(9) 0.1672(4) 0.078(3) Uani 1 1 d . . .
H50 H -0.3637 0.3917 0.1613 0.093 Uiso 1 1 calc R . .
C49 C -0.1905(8) 0.3304(8) 0.1496(5) 0.076(2) Uani 1 1 d . . .
H49 H -0.2265 0.2481 0.1321 0.091 Uiso 1 1 calc R . .
C61 C 0.0024(9) 0.4920(7) 0.4031(4) 0.074(2) Uani 1 1 d . . .
H61 H 0.0305 0.4233 0.4135 0.088 Uiso 1 1 calc R . .
C2 C 0.1633(9) 0.9935(13) 0.0372(5) 0.095(4) Uani 1 1 d . . .
H2 H 0.2006 1.0211 0.0020 0.114 Uiso 1 1 calc R . .
C5 C 0.0708(7) 0.8723(9) 0.0983(6) 0.077(3) Uani 1 1 d . . .
H5 H 0.0355 0.8038 0.1117 0.092 Uiso 1 1 calc R . .
C56 C 0.4018(10) 0.3247(8) 0.3292(5) 0.092(3) Uani 1 1 d . . .
H56 H 0.4506 0.2798 0.3528 0.110 Uiso 1 1 calc R . .
C62 C -0.1283(10) 0.5065(8) 0.4040(5) 0.085(3) Uani 1 1 d . . .
H62 H -0.1880 0.4480 0.4149 0.102 Uiso 1 1 calc R . .
C57 C 0.4635(9) 0.4255(9) 0.3136(6) 0.095(3) Uani 1 1 d . . .
H57 H 0.5544 0.4501 0.3273 0.113 Uiso 1 1 calc R . .
C44 C 0.2906(11) 0.3926(8) -0.0189(4) 0.088(3) Uani 1 1 d . . .
H44 H 0.3146 0.3658 -0.0634 0.105 Uiso 1 1 calc R . .
C45 C 0.3521(11) 0.3614(9) 0.0374(5) 0.099(4) Uani 1 1 d . . .
H45 H 0.4180 0.3127 0.0314 0.118 Uiso 1 1 calc R . .
C1 C 0.1212(9) 0.8717(10) 0.0362(5) 0.090(3) Uani 1 1 d . . .
H1 H 0.1262 0.8031 0.0005 0.109 Uiso 1 1 calc R . .
Cl3 Cl 0.6314(11) 0.5142(16) 0.5036(5) 0.279(8) Uani 0.50 1 d P . .
C111 C 0.497(7) 0.545(4) 0.482(3) 0.13(2) Uani 0.25 1 d P . .

loop_
_atom_site_aniso_label
_atom_site_aniso_U_11
_atom_site_aniso_U_22
_atom_site_aniso_U_33
_atom_site_aniso_U_23
_atom_site_aniso_U_13
_atom_site_aniso_U_12
Pt 0.02889(11) 0.02513(11) 0.03233(12) 0.00987(8) 0.00201(8) 0.00423(8)
Mo 0.0381(3) 0.0367(3) 0.0381(3) 0.0132(2) 0.0060(2) 0.0065(2)
Se1 0.0365(3) 0.0264(3) 0.0390(3) 0.0105(2) 0.0068(2) 0.0049(2)
Se2 0.0536(4) 0.0299(3) 0.0495(4) 0.0106(3) 0.0217(3) 0.0074(3)
Mn 0.0337(5) 0.0410(5) 0.0535(6) 0.0173(4) 0.0098(4) 0.0080(4)
P1 0.0353(8) 0.0270(8) 0.0400(8) 0.0101(6) 0.0016(6) 0.0041(6)
P2 0.0333(8) 0.0336(8) 0.0328(8) 0.0111(6) 0.0008(6) 0.0017(6)
O21 0.059(3) 0.051(3) 0.081(4) 0.009(3) -0.011(3) 0.001(3)
O11 0.071(3) 0.045(3) 0.089(4) 0.036(3) -0.006(3) -0.003(3)
C53 0.054(4) 0.028(3) 0.045(4) 0.013(3) 0.004(3) 0.010(3)
C65 0.045(4) 0.040(3) 0.034(3) 0.013(3) -0.004(3) 0.006(3)
C52 0.041(4) 0.050(4) 0.046(4) 0.000(3) 0.000(3) 0.000(3)
C71 0.032(3) 0.033(3) 0.042(3) 0.010(3) 0.008(2) 0.004(2)
C47 0.035(3) 0.041(4) 0.040(3) 0.007(3) -0.003(3) -0.003(3)
C41 0.041(3) 0.032(3) 0.051(4) 0.006(3) 0.008(3) 0.003(3)
C59 0.044(4) 0.039(3) 0.035(3) 0.009(3) 0.003(3) 0.000(3)
C60 0.064(5) 0.049(4) 0.049(4) 0.018(3) 0.010(3) 0.008(4)
C21 0.037(3) 0.051(4) 0.057(4) 0.017(3) 0.007(3) 0.014(3)
C11 0.047(4) 0.049(4) 0.047(4) 0.024(3) 0.003(3) 0.009(3)
C66 0.043(4) 0.052(4) 0.046(4) 0.015(3) 0.000(3) 0.005(3)
C48 0.058(4) 0.036(4) 0.070(5) 0.006(3) 0.007(4) -0.006(3)
C54 0.068(5) 0.038(4) 0.056(4) 0.017(3) 0.008(4) 0.011(3)
O22 0.063(4) 0.103(5) 0.148(6) 0.077(5) 0.012(4) 0.036(4)
C75 0.049(4) 0.049(4) 0.072(5) 0.019(4) 0.006(4) 0.018(3)
C76 0.043(4) 0.046(4) 0.050(4) 0.008(3) 0.001(3) 0.014(3)
O20 0.063(4) 0.128(6) 0.113(5) 0.005(4) 0.045(4) 0.005(4)
C64 0.041(4) 0.065(5) 0.056(4) 0.018(4) 0.007(3) -0.002(3)
C72 0.053(4) 0.056(5) 0.052(4) 0.003(3) 0.006(3) 0.011(4)
C20 0.051(4) 0.060(5) 0.077(6) 0.008(4) 0.020(4) 0.004(4)
C70 0.059(4) 0.077(5) 0.042(4) 0.023(4) -0.004(3) 0.001(4)
C22 0.037(4) 0.065(5) 0.094(6) 0.037(5) 0.020(4) 0.013(3)
C42 0.055(4) 0.075(5) 0.047(4) 0.014(4) 0.002(3) 0.017(4)
C10 0.071(5) 0.051(4) 0.061(5) 0.026(4) 0.029(4) 0.022(4)
C68 0.067(5) 0.064(5) 0.073(6) 0.032(4) -0.025(4) 0.001(4)
C69 0.089(6) 0.087(6) 0.039(4) 0.027(4) -0.009(4) -0.004(5)
C51 0.041(4) 0.086(6) 0.065(5) 0.000(4) 0.003(4) 0.005(4)
C67 0.047(4) 0.067(5) 0.074(5) 0.023(4) -0.018(4) 0.001(4)
O10 0.126(6) 0.096(5) 0.081(4) 0.039(4) 0.061(4) 0.051(4)
C74 0.066(5) 0.046(4) 0.086(6) 0.009(4) 0.022(5) 0.019(4)
C58 0.056(4) 0.054(5) 0.083(6) 0.034(4) -0.011(4) 0.007(4)
C43 0.069(5) 0.116(8) 0.047(5) 0.011(5) -0.004(4) 0.016(5)
C55 0.087(6) 0.058(5) 0.082(6) 0.042(4) 0.022(5) 0.025(4)
C46 0.105(7) 0.079(6) 0.061(5) 0.028(4) 0.025(5) 0.055(5)
C73 0.073(5) 0.055(5) 0.074(6) -0.004(4) 0.019(5) 0.015(4)
C63 0.052(5) 0.092(7) 0.087(6) 0.027(5) 0.014(4) -0.012(5)
C3 0.052(5) 0.076(6) 0.122(9) 0.043(6) -0.005(5) 0.026(5)
C4 0.041(4) 0.122(8) 0.071(6) 0.027(6) 0.004(4) 0.037(5)
C50 0.036(4) 0.101(7) 0.076(6) 0.007(5) -0.001(4) -0.021(5)
C49 0.061(5) 0.062(5) 0.087(6) 0.006(4) 0.007(5) -0.028(4)
C61 0.096(7) 0.044(5) 0.089(6) 0.029(4) 0.028(5) 0.003(4)
C2 0.057(5) 0.184(12) 0.078(7) 0.089(8) 0.006(5) 0.034(7)
C5 0.045(4) 0.082(7) 0.103(7) 0.045(6) -0.018(5) -0.006(4)
C56 0.094(7) 0.076(7) 0.121(8) 0.061(6) -0.002(6) 0.023(6)
C62 0.082(7) 0.064(6) 0.104(7) 0.028(5) 0.026(6) -0.024(5)
C57 0.066(6) 0.086(7) 0.137(9) 0.059(6) -0.024(6) 0.006(5)
C44 0.136(9) 0.081(7) 0.050(5) 0.007(4) 0.029(5) 0.038(6)
C45 0.137(9) 0.109(8) 0.080(7) 0.029(6) 0.052(6) 0.089(7)
C1 0.075(6) 0.109(8) 0.065(6) -0.009(6) -0.025(5) 0.024(6)
Cl3 0.202(11) 0.54(2) 0.138(8) 0.097(11) 0.070(8) 0.172(15)
C111 0.21(6) 0.10(3) 0.15(4) 0.08(3) 0.11(4) 0.09(4)

loop_
_atom_type_symbol
_atom_type_description
_atom_type_scat_dispersion_real
_atom_type_scat_dispersion_imag
_atom_type_scat_source
C C 0.0033 0.0016 'International Tables Vol C Tables 4.2.6.8 and 6.1.1.4'
H H 0.0000 0.0000 'International Tables Vol C Tables 4.2.6.8 and 6.1.1.4'
O O 0.0106 0.0060 'International Tables Vol C Tables 4.2.6.8 and 6.1.1.4'
P P 0.1023 0.0942 'International Tables Vol C Tables 4.2.6.8 and 6.1.1.4'
Mn Mn 0.3368 0.7283 'International Tables Vol C Tables 4.2.6.8 and 6.1.1.4'
Se Se -0.0929 2.2259 'International Tables Vol C Tables 4.2.6.8 and 6.1.1.4'
Mo Mo -1.6832 0.6857 'International Tables Vol C Tables 4.2.6.8 and 6.1.1.4'
Pt Pt -1.7033 8.3905 'International Tables Vol C Tables 4.2.6.8 and 6.1.1.4'
Cl Cl 0.1484 0.1585 'International Tables Vol C Tables 4.2.6.8 and 6.1.1.4'

loop_
_geom_angle_atom_site_label_1
_geom_angle_atom_site_label_2
_geom_angle_atom_site_label_3
_geom_angle
_geom_angle_site_symmetry_1
_geom_angle_site_symmetry_3
_geom_angle_publ_flag
P1 Pt P2 100.89(5) . . ?
P1 Pt Se2 92.16(4) . . ?
P2 Pt Se2 164.76(4) . . ?
P1 Pt Se1 168.90(4) . . ?
P2 Pt Se1 89.97(4) . . ?
Se2 Pt Se1 77.43(2) . . ?
C11 Mo C10 83.9(3) . . ?
C11 Mo C2 96.4(4) . . ?
C10 Mo C2 84.4(3) . . ?
C11 Mo C1 132.0(4) . . ?
C10 Mo C1 85.9(4) . . ?
C2 Mo C1 35.8(3) . . ?
C11 Mo C3 84.8(3) . . ?
C10 Mo C3 116.3(4) . . ?
C2 Mo C3 35.5(3) . . ?
C1 Mo C3 58.7(4) . . ?
C11 Mo C5 141.0(3) . . ?
C10 Mo C5 118.4(4) . . ?
C2 Mo C5 58.1(3) . . ?
C1 Mo C5 34.9(3) . . ?
C3 Mo C5 57.0(3) . . ?
C11 Mo C4 109.2(3) . . ?
C10 Mo C4 140.1(3) . . ?
C2 Mo C4 57.3(3) . . ?
C1 Mo C4 57.0(3) . . ?
C3 Mo C4 33.9(3) . . ?
C5 Mo C4 33.3(3) . . ?
C11 Mo Se2 120.89(18) . . ?
C10 Mo Se2 75.82(19) . . ?
C2 Mo Se2 134.6(4) . . ?
C1 Mo Se2 101.5(3) . . ?
C3 Mo Se2 153.5(2) . . ?
C5 Mo Se2 96.6(2) . . ?
C4 Mo Se2 121.9(3) . . ?
C11 Mo Se1 84.65(18) . . ?
C10 Mo Se1 133.0(2) . . ?
C2 Mo Se1 142.2(3) . . ?
C1 Mo Se1 133.0(3) . . ?
C3 Mo Se1 107.8(3) . . ?
C5 Mo Se1 98.5(3) . . ?
C4 Mo Se1 86.5(2) . . ?
Se2 Mo Se1 71.67(2) . . ?
C11 Mo Mn 68.19(18) . . ?
C10 Mo Mn 79.8(2) . . ?
C2 Mo Mn 158.9(2) . . ?
C1 Mo Mn 153.9(3) . . ?
C3 Mo Mn 147.4(3) . . ?
C5 Mo Mn 142.5(2) . . ?
C4 Mo Mn 140.1(2) . . ?
Se2 Mo Mn 53.94(3) . . ?
Se1 Mo Mn 53.70(2) . . ?
Mn Se1 Pt 95.14(3) . . ?
Mn Se1 Mo 66.84(3) . . ?
Pt Se1 Mo 92.28(2) . . ?
Pt Se2 Mn 95.33(3) . . ?
Pt Se2 Mo 92.74(2) . . ?
Mn Se2 Mo 66.78(3) . . ?
C20 Mn C22 91.6(4) . . ?
C20 Mn C21 90.5(3) . . ?
C22 Mn C21 92.7(3) . . ?
C20 Mn Se1 166.5(3) . . ?
C22 Mn Se1 101.5(2) . . ?
C21 Mn Se1 92.2(2) . . ?
C20 Mn Se2 98.8(2) . . ?
C22 Mn Se2 93.4(3) . . ?
C21 Mn Se2 168.7(2) . . ?
Se1 Mn Se2 77.23(3) . . ?
C20 Mn Mo 107.3(3) . . ?
C22 Mn Mo 148.3(2) . . ?
C21 Mn Mo 111.9(2) . . ?
Se1 Mn Mo 59.46(3) . . ?
Se2 Mn Mo 59.27(3) . . ?
C53 P1 C47 108.7(3) . . ?
C53 P1 C41 102.5(3) . . ?
C47 P1 C41 101.5(3) . . ?
C53 P1 Pt 112.9(2) . . ?
C47 P1 Pt 116.4(2) . . ?
C41 P1 Pt 113.5(2) . . ?
C71 P2 C59 102.6(3) . . ?
C71 P2 C65 107.1(3) . . ?
C59 P2 C65 101.1(3) . . ?
C71 P2 Pt 111.47(19) . . ?
C59 P2 Pt 122.7(2) . . ?
C65 P2 Pt 110.5(2) . . ?
C58 C53 C54 117.5(6) . . ?
C58 C53 P1 116.5(5) . . ?
C54 C53 P1 125.9(5) . . ?
C66 C65 C70 118.8(6) . . ?
C66 C65 P2 120.4(5) . . ?
C70 C65 P2 120.8(5) . . ?
C47 C52 C51 120.9(7) . . ?
C76 C71 C72 117.4(6) . . ?
C76 C71 P2 117.8(5) . . ?
C72 C71 P2 124.8(5) . . ?
C52 C47 C48 118.6(6) . . ?
C52 C47 P1 119.8(5) . . ?
C48 C47 P1 121.5(5) . . ?
C46 C41 C42 118.6(6) . . ?
C46 C41 P1 123.3(5) . . ?
C42 C41 P1 117.9(5) . . ?
C60 C59 C64 119.0(6) . . ?
C60 C59 P2 118.8(5) . . ?
C64 C59 P2 122.2(5) . . ?
C61 C60 C59 120.3(7) . . ?
O21 C21 Mn 179.0(6) . . ?
O11 C11 Mo 168.2(5) . . ?
C65 C66 C67 121.3(7) . . ?
C49 C48 C47 120.1(7) . . ?
C55 C54 C53 121.8(7) . . ?
C74 C75 C76 119.6(7) . . ?
C71 C76 C75 121.8(6) . . ?
C63 C64 C59 120.4(7) . . ?
C73 C72 C71 121.3(7) . . ?
O20 C20 Mn 176.3(7) . . ?
C69 C70 C65 120.4(7) . . ?
O22 C22 Mn 178.8(8) . . ?
C43 C42 C41 119.9(7) . . ?
O10 C10 Mo 176.0(8) . . ?
C69 C68 C67 120.1(7) . . ?
C68 C69 C70 120.4(7) . . ?
C50 C51 C52 120.0(8) . . ?
C68 C67 C66 119.0(7) . . ?
C75 C74 C73 120.1(7) . . ?
C53 C58 C57 120.6(7) . . ?
C44 C43 C42 121.1(8) . . ?
C54 C55 C56 119.6(8) . . ?
C41 C46 C45 121.2(8) . . ?
C72 C73 C74 119.8(7) . . ?
C62 C63 C64 119.7(8) . . ?
C4 C3 C2 107.0(9) . . ?
C4 C3 Mo 74.7(4) . . ?
C2 C3 Mo 70.6(5) . . ?
C5 C4 C3 110.2(9) . . ?
C5 C4 Mo 72.7(5) . . ?
C3 C4 Mo 71.4(4) . . ?
C51 C50 C49 120.3(7) . . ?
C50 C49 C48 120.0(7) . . ?
C60 C61 C62 120.9(8) . . ?
C3 C2 C1 107.2(8) . . ?
C3 C2 Mo 73.9(5) . . ?
C1 C2 Mo 72.4(5) . . ?
C4 C5 C1 108.3(8) . . ?
C4 C5 Mo 74.1(5) . . ?
C1 C5 Mo 70.3(5) . . ?
C57 C56 C55 119.9(8) . . ?
C61 C62 C63 119.8(7) . . ?
C56 C57 C58 120.4(8) . . ?
C43 C44 C45 119.2(8) . . ?
C44 C45 C46 120.0(8) . . ?
C5 C1 C2 107.1(9) . . ?
C5 C1 Mo 74.9(5) . . ?
C2 C1 Mo 71.8(5) . . ?
C111 Cl3 C111 56(3) 2_666 . ?
C111 C111 Cl3 63(4) 2_666 2_666 ?
C111 C111 Cl3 62(5) 2_666 . ?
Cl3 C111 Cl3 124(3) 2_666 . ?

loop_
_geom_bond_atom_site_label_1
_geom_bond_atom_site_label_2
_geom_bond_distance
_geom_bond_site_symmetry_2
_geom_bond_publ_flag
Pt P1 2.2893(15) . ?
Pt P2 2.3016(15) . ?
Pt Se2 2.4477(6) . ?
Pt Se1 2.4635(6) . ?
Mo C11 1.956(7) . ?
Mo C10 2.000(7) . ?
Mo C2 2.271(7) . ?
Mo C1 2.280(8) . ?
Mo C3 2.314(7) . ?
Mo C5 2.338(8) . ?
Mo C4 2.355(7) . ?
Mo Se2 2.6215(8) . ?
Mo Se1 2.6255(8) . ?
Mo Mn 2.8026(10) . ?
Se1 Mn 2.4568(11) . ?
Se2 Mn 2.4655(12) . ?
Mn C20 1.772(8) . ?
Mn C22 1.781(8) . ?
Mn C21 1.782(7) . ?
P1 C53 1.813(6) . ?
P1 C47 1.816(6) . ?
P1 C41 1.832(6) . ?
P2 C71 1.825(6) . ?
P2 C59 1.825(6) . ?
P2 C65 1.828(6) . ?
O21 C21 1.155(8) . ?
O11 C11 1.153(7) . ?
C53 C58 1.372(9) . ?
C53 C54 1.397(8) . ?
C65 C66 1.371(8) . ?
C65 C70 1.387(9) . ?
C52 C47 1.373(9) . ?
C52 C51 1.396(9) . ?
C71 C76 1.372(8) . ?
C71 C72 1.388(8) . ?
C47 C48 1.398(8) . ?
C41 C46 1.350(9) . ?
C41 C42 1.388(9) . ?
C59 C60 1.389(8) . ?
C59 C64 1.393(9) . ?
C60 C61 1.371(9) . ?
C66 C67 1.394(9) . ?
C48 C49 1.388(10) . ?
C54 C55 1.366(9) . ?
O22 C22 1.140(8) . ?
C75 C74 1.357(10) . ?
C75 C76 1.386(8) . ?
O20 C20 1.163(8) . ?
C64 C63 1.388(10) . ?
C72 C73 1.371(10) . ?
C70 C69 1.379(10) . ?
C42 C43 1.379(10) . ?
C10 O10 1.116(8) . ?
C68 C69 1.370(11) . ?
C68 C67 1.382(11) . ?
C51 C50 1.358(11) . ?
C74 C73 1.378(11) . ?
C58 C57 1.393(10) . ?
C43 C44 1.356(11) . ?
C55 C56 1.373(12) . ?
C46 C45 1.390(11) . ?
C63 C62 1.386(12) . ?
C3 C4 1.364(12) . ?
C3 C2 1.398(13) . ?
C4 C5 1.343(12) . ?
C50 C49 1.381(11) . ?
C61 C62 1.377(12) . ?
C2 C1 1.399(13) . ?
C5 C1 1.385(13) . ?
C56 C57 1.361(11) . ?
C44 C45 1.366(12) . ?
Cl3 C111 1.50(6) 2_666 ?
Cl3 C111 1.51(7) . ?
C111 C111 1.40(7) 2_666 ?
C111 Cl3 1.50(6) 2_666 ?
